data_7218850
loop_
_publ_author_name
'Chakraborty, Sourav'
'Dutta, Ranjan'
'Wong, Bryan M.'
'Ghosh, Pradyut'

_publ_section_title
;
 Anion directed conformational diversities of an arene based hexa-amide
 receptor and recognition of the [F4(H2O)6]4&#x2212;cluster
;
_journal_issue 107
_journal_name_full 'RSC Adv.'
_journal_page_first 62689
_journal_paper_doi 10.1039/C4RA10795K
_journal_volume 4
_journal_year 2014
_chemical_formula_sum 'C96 H120 F18 N8 O10'
_chemical_formula_weight 1888.00
_chemical_name_systematic
; 
 ? 
;
_space_group_IT_number 14
_symmetry_cell_setting monoclinic
_symmetry_space_group_name_Hall '-P 2ybc'
_symmetry_space_group_name_H-M 'P 1 21/c 1'
_atom_sites_solution_hydrogens geom
_atom_sites_solution_primary direct
_atom_sites_solution_secondary difmap
_audit_creation_method SHELXL-97
_cell_angle_alpha 90.00
_cell_angle_beta 92.574(4)
_cell_angle_gamma 90.00
_cell_formula_units_Z 2
_cell_length_a 13.026(3)
_cell_length_b 25.015(5)
_cell_length_c 16.358(4)
_cell_measurement_reflns_used 9867
_cell_measurement_temperature 150(2)
_cell_measurement_theta_max 26.74
_cell_measurement_theta_min 2.26
_cell_volume 5325(2)
_computing_cell_refinement 'Bruker SAINT'
_computing_data_collection 'Bruker APEX2'
_computing_data_reduction 'Bruker SAINT'
_computing_molecular_graphics 'MERCURY 3.2'
_computing_publication_material 'ORTEP 3V.2'
_computing_structure_refinement 'SHELXL-97 (Sheldrick, 2008)'
_computing_structure_solution 'SHELXS-97 (Sheldrick, 2008)'
_diffrn_ambient_temperature 150(2)
_diffrn_measured_fraction_theta_full 1.000
_diffrn_measured_fraction_theta_max 1.000
_diffrn_measurement_device_type 'Bruker APEX-II CCD'
_diffrn_measurement_method '\f and \w scans'
_diffrn_radiation_monochromator graphite
_diffrn_radiation_source 'fine-focus sealed tube'
_diffrn_radiation_type MoK\a
_diffrn_radiation_wavelength 0.71073
_diffrn_reflns_av_R_equivalents 0.0465
_diffrn_reflns_av_unetI/netI 0.0322
_diffrn_reflns_limit_h_max 15
_diffrn_reflns_limit_h_min -15
_diffrn_reflns_limit_k_max 28
_diffrn_reflns_limit_k_min -29
_diffrn_reflns_limit_l_max 19
_diffrn_reflns_limit_l_min -19
_diffrn_reflns_number 61885
_diffrn_reflns_theta_full 25.00
_diffrn_reflns_theta_max 25.00
_diffrn_reflns_theta_min 1.49
_exptl_absorpt_coefficient_mu 0.097
_exptl_absorpt_correction_T_max 0.9903
_exptl_absorpt_correction_T_min 0.9733
_exptl_absorpt_correction_type multi-scan
_exptl_absorpt_process_details SADABS
_exptl_crystal_colour COLORLESS
_exptl_crystal_density_diffrn 1.178
_exptl_crystal_density_method 'not measured'
_exptl_crystal_description BLOCK
_exptl_crystal_F_000 1988
_exptl_crystal_size_max 0.28
_exptl_crystal_size_mid 0.16
_exptl_crystal_size_min 0.10
_platon_squeeze_details
;
The unit cell contains one water and one dioxane molecule which have been treated 
as a diffuse contribution to the overall scattering without specific atom 
positions by SQUEEZE/PLATON. 
;
_refine_diff_density_max 0.943
_refine_diff_density_min -0.377
_refine_diff_density_rms 0.093
_refine_ls_extinction_method none
_refine_ls_goodness_of_fit_ref 1.037
_refine_ls_hydrogen_treatment mixed
_refine_ls_matrix_type full
_refine_ls_number_parameters 600
_refine_ls_number_reflns 9393
_refine_ls_number_restraints 0
_refine_ls_restrained_S_all 1.037
_refine_ls_R_factor_all 0.0891
_refine_ls_R_factor_gt 0.0793
_refine_ls_shift/su_max 0.000
_refine_ls_shift/su_mean 0.000
_refine_ls_structure_factor_coef Fsqd
_refine_ls_weighting_details 'calc w=1/[\s^2^(Fo^2^)+(0.1034P)^2^+13.3923P] where P=(Fo^2^+2Fc^2^)/3'
_refine_ls_weighting_scheme calc
_refine_ls_wR_factor_gt 0.2323
_refine_ls_wR_factor_ref 0.2382
_reflns_number_gt 7928
_reflns_number_total 9393
_reflns_threshold_expression >2sigma(I)
_cod_data_source_file c4ra10795k2.cif
_cod_data_source_block CCDC944132
_cod_depositor_comments
;
The following automatic conversions were performed:

'_symmetry_cell_setting' value 'Monoclinic' changed to 'monoclinic'
according to
/usr/data/users/saulius/crontab/automatic-downloads/rss-feeds/RSC/lib/dictionaries/cif_core.dic
dictionary named 'cif_core.dic' version 2.4.2 from
2011-04-26.

'_exptl_absorpt_correction_type' value 'MULTI-SCAN'
changed to 'multi-scan' according to
/usr/data/users/saulius/crontab/automatic-downloads/rss-feeds/RSC/lib/dictionaries/cif_core.dic
dictionary named 'cif_core.dic' version 2.4.2 from 2011-04-26.

Automatic conversion script
Id: cif_fix_values 2827 2014-09-09 07:05:25Z andrius 
;
_cod_original_sg_symbol_H-M 'P2(1)/c  '
_cod_database_code 7218850

loop_
_symmetry_equiv_pos_as_xyz
'x, y, z'
'-x, y+1/2, -z+1/2'
'-x, -y, -z'
'x, -y-1/2, z-1/2'

loop_
_atom_site_label
_atom_site_type_symbol
_atom_site_fract_x
_atom_site_fract_y
_atom_site_fract_z
_atom_site_U_iso_or_equiv
_atom_site_adp_type
_atom_site_occupancy
_atom_site_symmetry_multiplicity
_atom_site_calc_flag
_atom_site_refinement_flags
O1 O 0.2137(2) 0.49424(10) 0.01861(17) 0.0387(6) Uani 1 1 d .
O2 O 0.26853(17) 0.43493(9) -0.07032(15) 0.0307(5) Uani 1 1 d .
C1 C 0.2529(2) 0.45083(13) 0.0011(2) 0.0284(7) Uani 1 1 d .
C2 C 0.2838(3) 0.41389(17) 0.0716(3) 0.0461(10) Uani 1 1 d .
H2A H 0.3270 0.4329 0.1107 0.069 Uiso 1 1 calc R
H2B H 0.3205 0.3838 0.0512 0.069 Uiso 1 1 calc R
H2C H 0.2233 0.4016 0.0973 0.069 Uiso 1 1 calc R
F6 F 0.09320(18) 0.65783(10) 0.85607(14) 0.0481(6) Uani 1 1 d .
F7 F 0.59238(18) 0.71818(11) 1.13005(16) 0.0546(7) Uani 1 1 d .
F4 F 0.0638(2) 0.73290(10) 0.91325(18) 0.0599(7) Uani 1 1 d .
F5 F -0.06145(19) 0.68261(13) 0.87429(18) 0.0700(9) Uani 1 1 d .
F2 F 0.2379(3) 0.50275(12) 0.61362(16) 0.0680(8) Uani 1 1 d .
F8 F 0.7339(2) 0.70326(18) 1.07798(17) 0.0921(12) Uani 1 1 d .
F1 F 0.1707(3) 0.57784(13) 0.57998(18) 0.0775(9) Uani 1 1 d .
F3 F 0.0923(3) 0.50532(17) 0.5494(2) 0.1067(14) Uani 1 1 d .
F9 F 0.7139(4) 0.77127(13) 1.1533(3) 0.1083(15) Uani 1 1 d .
O3 O 0.4956(2) 0.63586(10) 1.26557(15) 0.0370(6) Uani 1 1 d .
O4 O 0.26321(18) 0.68490(9) 0.97114(17) 0.0358(6) Uani 1 1 d .
O5 O 0.3036(2) 0.58099(11) 0.72910(17) 0.0454(7) Uani 1 1 d .
N2 N 0.28572(19) 0.59554(10) 0.98240(17) 0.0252(6) Uani 1 1 d .
H2 H 0.2591 0.5654 0.9951 0.030 Uiso 1 1 calc R
N3 N 0.3200(2) 0.51336(12) 0.81963(17) 0.0296(6) Uani 1 1 d .
H3 H 0.2888 0.4896 0.8472 0.036 Uiso 1 1 calc R
N1 N 0.5621(2) 0.60324(11) 1.15115(18) 0.0300(6) Uani 1 1 d .
H1 H 0.6152 0.5995 1.1222 0.036 Uiso 1 1 calc R
N4 N 0.2951(2) 0.73521(12) 0.70540(18) 0.0326(7) Uani 1 1 d .
C3 C 0.4476(2) 0.54675(12) 0.97734(18) 0.0205(6) Uani 1 1 d .
C4 C 0.4805(2) 0.53849(13) 1.05880(19) 0.0221(6) Uani 1 1 d .
C40 C 0.3901(2) 0.59731(13) 0.9538(2) 0.0255(7) Uani 1 1 d .
H40A H 0.4259 0.6279 0.9777 0.031 Uiso 1 1 calc R
H40B H 0.3877 0.6014 0.8948 0.031 Uiso 1 1 calc R
C14 C 0.4675(2) 0.50839(13) 0.91833(18) 0.0211(6) Uani 1 1 d .
C41 C 0.2310(2) 0.64044(13) 0.9891(2) 0.0257(7) Uani 1 1 d .
C5 C 0.4627(2) 0.58108(15) 1.1226(2) 0.0309(8) Uani 1 1 d .
H5A H 0.4195 0.6092 1.0990 0.037 Uiso 1 1 calc R
H5B H 0.4280 0.5656 1.1682 0.037 Uiso 1 1 calc R
C6 C 0.5694(3) 0.62895(13) 1.2218(2) 0.0275(7) Uani 1 1 d .
C42 C 0.1284(2) 0.63342(12) 1.0259(2) 0.0263(7) Uani 1 1 d .
C15 C 0.4312(3) 0.51773(15) 0.83014(19) 0.0288(7) Uani 1 1 d .
H15A H 0.4525 0.5531 0.8132 0.035 Uiso 1 1 calc R
H15B H 0.4631 0.4917 0.7954 0.035 Uiso 1 1 calc R
C46 C -0.0540(3) 0.64939(16) 1.0314(3) 0.0400(9) Uani 1 1 d .
H46 H -0.1147 0.6631 1.0078 0.048 Uiso 1 1 calc R
C12 C 0.7298(3) 0.68923(15) 1.2186(2) 0.0362(8) Uani 1 1 d .
C7 C 0.6748(3) 0.64742(14) 1.2517(2) 0.0320(8) Uani 1 1 d .
C32 C 0.2756(3) 0.79400(14) 0.7235(2) 0.0348(8) Uani 1 1 d .
H32A H 0.3416 0.8116 0.7319 0.042 Uiso 1 1 calc R
H32B H 0.2416 0.8099 0.6754 0.042 Uiso 1 1 calc R
C47 C 0.0370(3) 0.65465(13) 0.9907(2) 0.0313(8) Uani 1 1 d .
C43 C 0.1251(3) 0.60705(14) 1.1002(2) 0.0309(7) Uani 1 1 d .
H43 H 0.1845 0.5917 1.1233 0.037 Uiso 1 1 calc R
C36 C 0.1949(3) 0.70441(16) 0.6989(2) 0.0387(9) Uani 1 1 d .
H36A H 0.1600 0.7093 0.7495 0.046 Uiso 1 1 calc R
H36B H 0.2111 0.6667 0.6945 0.046 Uiso 1 1 calc R
C28 C 0.3586(3) 0.70909(15) 0.7749(2) 0.0353(8) Uani 1 1 d .
H28A H 0.3658 0.6714 0.7627 0.042 Uiso 1 1 calc R
H28B H 0.3213 0.7120 0.8247 0.042 Uiso 1 1 calc R
C24 C 0.3492(3) 0.73382(15) 0.6257(2) 0.0355(8) Uani 1 1 d .
H24A H 0.3049 0.7505 0.5838 0.043 Uiso 1 1 calc R
H24B H 0.4109 0.7554 0.6319 0.043 Uiso 1 1 calc R
C18 C 0.0964(3) 0.53263(15) 0.8351(3) 0.0432(10) Uani 1 1 d .
H18 H 0.1321 0.5333 0.8856 0.052 Uiso 1 1 calc R
C44 C 0.0332(3) 0.60337(15) 1.1407(2) 0.0376(8) Uani 1 1 d .
H44 H 0.0322 0.5867 1.1914 0.045 Uiso 1 1 calc R
C16 C 0.2649(3) 0.54485(14) 0.7690(2) 0.0330(8) Uani 1 1 d .
C33 C 0.2125(3) 0.80576(17) 0.7958(3) 0.0447(9) Uani 1 1 d .
H33A H 0.2362 0.7839 0.8418 0.054 Uiso 1 1 calc R
H33B H 0.1411 0.7969 0.7827 0.054 Uiso 1 1 calc R
C34 C 0.2212(3) 0.86470(17) 0.8187(3) 0.0475(10) Uani 1 1 d .
H34A H 0.2920 0.8727 0.8353 0.057 Uiso 1 1 calc R
H34B H 0.2029 0.8863 0.7710 0.057 Uiso 1 1 calc R
C29 C 0.4654(3) 0.73284(17) 0.7905(3) 0.0463(10) Uani 1 1 d .
H29A H 0.5051 0.7284 0.7422 0.056 Uiso 1 1 calc R
H29B H 0.4596 0.7708 0.8013 0.056 Uiso 1 1 calc R
C45 C -0.0553(3) 0.62438(15) 1.1057(2) 0.0379(9) Uani 1 1 d .
H45 H -0.1165 0.6216 1.1325 0.045 Uiso 1 1 calc R
C8 C 0.7161(3) 0.62119(17) 1.3208(3) 0.0499(11) Uani 1 1 d .
H8 H 0.6797 0.5934 1.3437 0.060 Uiso 1 1 calc R
C17 C 0.1502(3) 0.53528(14) 0.7642(3) 0.0392(9) Uani 1 1 d .
C30 C 0.5208(3) 0.70569(15) 0.8631(2) 0.0399(9) Uani 1 1 d .
H30A H 0.4798 0.7091 0.9109 0.048 Uiso 1 1 calc R
H30B H 0.5286 0.6679 0.8515 0.048 Uiso 1 1 calc R
C25 C 0.3788(3) 0.67939(17) 0.5956(2) 0.0454(10) Uani 1 1 d .
H25A H 0.3190 0.6563 0.5926 0.054 Uiso 1 1 calc R
H25B H 0.4296 0.6636 0.6336 0.054 Uiso 1 1 calc R
C22 C 0.0957(3) 0.53060(16) 0.6883(3) 0.0478(11) Uani 1 1 d .
C37 C 0.1207(3) 0.71900(16) 0.6285(2) 0.0397(9) Uani 1 1 d .
H37A H 0.1505 0.7105 0.5768 0.048 Uiso 1 1 calc R
H37B H 0.1061 0.7570 0.6294 0.048 Uiso 1 1 calc R
C38 C 0.0214(3) 0.68711(18) 0.6374(3) 0.0488(10) Uani 1 1 d .
H38A H 0.0385 0.6498 0.6467 0.059 Uiso 1 1 calc R
H38B H -0.0133 0.7000 0.6848 0.059 Uiso 1 1 calc R
C48 C 0.0338(3) 0.68149(17) 0.9097(3) 0.0439(10) Uani 1 1 d .
C10 C 0.8633(4) 0.6779(2) 1.3234(3) 0.0609(13) Uani 1 1 d .
H10 H 0.9261 0.6884 1.3474 0.073 Uiso 1 1 calc R
C11 C 0.8238(3) 0.70406(18) 1.2561(3) 0.0500(11) Uani 1 1 d .
H11 H 0.8603 0.7324 1.2347 0.060 Uiso 1 1 calc R
C21 C -0.0108(4) 0.5260(2) 0.6868(4) 0.0718(18) Uani 1 1 d .
H21 H -0.0472 0.5229 0.6369 0.086 Uiso 1 1 calc R
C20 C -0.0626(4) 0.5261(2) 0.7575(4) 0.0729(18) Uani 1 1 d .
H20 H -0.1339 0.5242 0.7553 0.088 Uiso 1 1 calc R
C13 C 0.6927(3) 0.71954(17) 1.1461(3) 0.0427(9) Uani 1 1 d .
C31 C 0.6255(4) 0.7301(2) 0.8813(3) 0.0609(14) Uani 1 1 d .
H31A H 0.6702 0.7211 0.8383 0.091 Uiso 1 1 calc R
H31B H 0.6537 0.7163 0.9323 0.091 Uiso 1 1 calc R
H31C H 0.6191 0.7682 0.8849 0.091 Uiso 1 1 calc R
C26 C 0.4227(4) 0.6843(2) 0.5120(3) 0.0539(11) Uani 1 1 d .
H26A H 0.3724 0.7016 0.4753 0.065 Uiso 1 1 calc R
H26B H 0.4831 0.7069 0.5160 0.065 Uiso 1 1 calc R
C9 C 0.8103(4) 0.6361(2) 1.3557(3) 0.0653(14) Uani 1 1 d .
H9 H 0.8379 0.6178 1.4010 0.078 Uiso 1 1 calc R
C19 C -0.0097(3) 0.52894(17) 0.8321(4) 0.0572(13) Uani 1 1 d .
H19 H -0.0450 0.5284 0.8802 0.069 Uiso 1 1 calc R
C23 C 0.1497(4) 0.5292(2) 0.6093(3) 0.0646(14) Uani 1 1 d .
C39 C -0.0508(4) 0.6917(2) 0.5623(3) 0.0646(14) Uani 1 1 d .
H39A H -0.0650 0.7287 0.5511 0.097 Uiso 1 1 calc R
H39B H -0.1138 0.6733 0.5720 0.097 Uiso 1 1 calc R
H39C H -0.0192 0.6759 0.5162 0.097 Uiso 1 1 calc R
C35 C 0.1526(4) 0.8798(2) 0.8875(3) 0.0684(14) Uani 1 1 d .
H35A H 0.0820 0.8747 0.8698 0.103 Uiso 1 1 calc R
H35B H 0.1637 0.9166 0.9019 0.103 Uiso 1 1 calc R
H35C H 0.1686 0.8576 0.9342 0.103 Uiso 1 1 calc R
C27 C 0.4514(5) 0.6317(2) 0.4761(3) 0.0738(16) Uani 1 1 d .
H27A H 0.5087 0.6169 0.5073 0.111 Uiso 1 1 calc R
H27B H 0.4698 0.6368 0.4205 0.111 Uiso 1 1 calc R
H27C H 0.3940 0.6077 0.4776 0.111 Uiso 1 1 calc R

loop_
_atom_site_aniso_label
_atom_site_aniso_U_11
_atom_site_aniso_U_22
_atom_site_aniso_U_33
_atom_site_aniso_U_23
_atom_site_aniso_U_13
_atom_site_aniso_U_12
O1 0.0424(15) 0.0257(13) 0.0492(16) 0.0003(11) 0.0163(12) -0.0021(11)
O2 0.0257(12) 0.0315(13) 0.0352(13) -0.0032(10) 0.0040(10) 0.0021(9)
C1 0.0238(16) 0.0247(17) 0.0369(19) 0.0015(14) 0.0039(14) -0.0053(13)
C2 0.049(2) 0.045(2) 0.043(2) 0.0085(18) -0.0047(18) -0.0050(19)
F6 0.0477(13) 0.0550(14) 0.0420(13) 0.0111(11) 0.0054(10) 0.0070(11)
F7 0.0358(13) 0.0659(17) 0.0625(16) 0.0216(13) 0.0065(11) 0.0176(11)
F4 0.0563(15) 0.0373(13) 0.087(2) 0.0246(13) 0.0118(14) 0.0116(11)
F5 0.0332(13) 0.105(2) 0.0707(18) 0.0358(17) -0.0120(12) 0.0080(14)
F2 0.094(2) 0.0628(18) 0.0456(15) -0.0038(13) -0.0156(14) 0.0002(16)
F8 0.071(2) 0.167(4) 0.0398(15) 0.0089(18) 0.0135(14) 0.060(2)
F1 0.104(2) 0.0694(19) 0.0564(17) 0.0277(15) -0.0242(16) -0.0024(17)
F3 0.130(3) 0.121(3) 0.063(2) -0.009(2) -0.059(2) -0.025(2)
F9 0.159(4) 0.055(2) 0.106(3) 0.0290(19) -0.045(3) -0.038(2)
O3 0.0432(15) 0.0395(14) 0.0282(13) -0.0132(11) 0.0020(11) 0.0059(11)
O4 0.0271(12) 0.0214(12) 0.0591(17) -0.0011(11) 0.0042(11) 0.0003(10)
O5 0.0535(17) 0.0403(15) 0.0406(15) 0.0122(12) -0.0167(13) -0.0089(13)
N2 0.0169(12) 0.0197(13) 0.0390(16) -0.0009(11) 0.0007(11) 0.0002(10)
N3 0.0287(15) 0.0334(16) 0.0258(14) 0.0041(12) -0.0088(11) -0.0044(12)
N1 0.0227(14) 0.0335(16) 0.0335(16) -0.0162(13) -0.0028(11) 0.0031(12)
N4 0.0351(16) 0.0318(16) 0.0305(15) 0.0088(12) -0.0035(12) -0.0072(13)
C3 0.0129(13) 0.0243(16) 0.0242(16) -0.0003(12) -0.0003(11) -0.0032(11)
C4 0.0141(14) 0.0271(16) 0.0253(16) -0.0062(13) 0.0013(11) -0.0025(12)
C40 0.0199(15) 0.0222(16) 0.0344(18) -0.0002(13) 0.0021(13) -0.0014(12)
C14 0.0142(14) 0.0278(16) 0.0213(15) -0.0012(12) 0.0005(11) -0.0025(12)
C41 0.0240(16) 0.0234(17) 0.0294(17) -0.0033(13) -0.0034(13) 0.0000(13)
C5 0.0199(16) 0.040(2) 0.0322(18) -0.0165(15) -0.0022(13) 0.0033(14)
C6 0.0326(18) 0.0224(16) 0.0268(17) -0.0095(13) -0.0055(14) 0.0084(13)
C42 0.0234(16) 0.0203(16) 0.0351(18) -0.0078(13) 0.0007(13) 0.0026(12)
C15 0.0285(17) 0.0371(19) 0.0204(16) 0.0017(14) -0.0021(13) -0.0027(14)
C46 0.0244(18) 0.039(2) 0.056(2) -0.0061(18) -0.0012(16) 0.0028(15)
C12 0.0354(19) 0.034(2) 0.039(2) -0.0121(16) -0.0021(15) 0.0046(15)
C7 0.0361(19) 0.0253(17) 0.0336(18) -0.0133(14) -0.0099(15) 0.0060(14)
C32 0.0365(19) 0.0320(19) 0.036(2) 0.0081(15) 0.0000(15) -0.0038(15)
C47 0.0258(17) 0.0242(17) 0.044(2) -0.0020(15) -0.0012(14) 0.0029(13)
C43 0.0305(17) 0.0308(18) 0.0312(18) -0.0055(14) 0.0009(14) 0.0046(14)
C36 0.037(2) 0.037(2) 0.042(2) 0.0052(17) -0.0040(16) -0.0099(16)
C28 0.039(2) 0.036(2) 0.0303(19) 0.0146(15) -0.0041(15) -0.0070(16)
C24 0.0332(19) 0.042(2) 0.0314(19) 0.0128(16) 0.0004(15) -0.0044(16)
C18 0.035(2) 0.033(2) 0.060(3) 0.0076(18) -0.0130(18) -0.0026(16)
C44 0.045(2) 0.034(2) 0.035(2) -0.0071(16) 0.0064(16) -0.0047(16)
C16 0.040(2) 0.0287(18) 0.0288(18) 0.0009(15) -0.0136(15) -0.0031(15)
C33 0.044(2) 0.043(2) 0.047(2) 0.0030(18) 0.0028(18) -0.0063(18)
C34 0.053(2) 0.048(2) 0.041(2) -0.0046(18) -0.0071(19) -0.0024(19)
C29 0.043(2) 0.047(2) 0.048(2) 0.0280(19) -0.0101(18) -0.0173(18)
C45 0.0305(19) 0.037(2) 0.047(2) -0.0133(17) 0.0085(16) -0.0034(15)
C8 0.055(3) 0.036(2) 0.056(3) -0.0037(19) -0.026(2) 0.0022(19)
C17 0.043(2) 0.0227(17) 0.050(2) 0.0068(16) -0.0249(18) -0.0013(15)
C30 0.047(2) 0.033(2) 0.038(2) 0.0167(16) -0.0073(17) -0.0090(17)
C25 0.053(2) 0.046(2) 0.037(2) 0.0065(18) 0.0014(18) 0.0028(19)
C22 0.055(3) 0.034(2) 0.052(3) 0.0089(18) -0.030(2) -0.0051(18)
C37 0.040(2) 0.041(2) 0.038(2) 0.0071(17) -0.0028(16) -0.0045(17)
C38 0.038(2) 0.049(2) 0.059(3) 0.003(2) -0.0040(19) -0.0071(18)
C48 0.0288(19) 0.044(2) 0.058(3) 0.0157(19) -0.0024(17) 0.0085(17)
C10 0.048(3) 0.062(3) 0.070(3) -0.023(3) -0.026(2) -0.001(2)
C11 0.040(2) 0.049(2) 0.061(3) -0.019(2) -0.004(2) -0.0033(19)
C21 0.059(3) 0.054(3) 0.098(4) 0.022(3) -0.056(3) -0.011(2)
C20 0.041(3) 0.062(3) 0.113(5) 0.035(3) -0.032(3) -0.015(2)
C13 0.039(2) 0.048(2) 0.042(2) -0.0039(18) 0.0061(17) 0.0014(17)
C31 0.056(3) 0.062(3) 0.062(3) 0.028(2) -0.029(2) -0.016(2)
C26 0.057(3) 0.063(3) 0.041(2) 0.003(2) 0.001(2) -0.002(2)
C9 0.068(3) 0.058(3) 0.067(3) -0.004(2) -0.040(3) 0.002(2)
C19 0.040(2) 0.038(2) 0.092(4) 0.016(2) -0.012(2) -0.0040(18)
C23 0.077(3) 0.058(3) 0.054(3) 0.004(2) -0.041(3) -0.003(3)
C39 0.045(3) 0.081(4) 0.067(3) 0.001(3) -0.012(2) -0.010(2)
C35 0.078(4) 0.071(3) 0.057(3) -0.022(3) 0.005(3) -0.002(3)
C27 0.088(4) 0.087(4) 0.045(3) -0.009(3) -0.003(3) 0.021(3)

loop_
_atom_type_symbol
_atom_type_description
_atom_type_scat_dispersion_real
_atom_type_scat_dispersion_imag
_atom_type_scat_source
C C 0.0033 0.0016 'International Tables Vol C Tables 4.2.6.8 and 6.1.1.4'
H H 0.0000 0.0000 'International Tables Vol C Tables 4.2.6.8 and 6.1.1.4'
N N 0.0061 0.0033 'International Tables Vol C Tables 4.2.6.8 and 6.1.1.4'
O O 0.0106 0.0060 'International Tables Vol C Tables 4.2.6.8 and 6.1.1.4'
F F 0.0171 0.0103 'International Tables Vol C Tables 4.2.6.8 and 6.1.1.4'

loop_
_geom_angle_atom_site_label_1
_geom_angle_atom_site_label_2
_geom_angle_atom_site_label_3
_geom_angle
_geom_angle_site_symmetry_1
_geom_angle_site_symmetry_3
O1 C1 O2 125.2(3) . .
O1 C1 C2 117.2(3) . .
O2 C1 C2 117.6(3) . .
C41 N2 C40 120.6(3) . .
C16 N3 C15 122.4(3) . .
C6 N1 C5 119.4(3) . .
C24 N4 C36 111.2(3) . .
C24 N4 C28 112.0(3) . .
C36 N4 C28 105.8(3) . .
C24 N4 C32 106.1(3) . .
C36 N4 C32 110.8(3) . .
C28 N4 C32 111.0(3) . .
C14 C3 C4 120.0(3) . .
C14 C3 C40 120.4(3) . .
C4 C3 C40 119.6(3) . .
C3 C4 C14 120.3(3) . 3_667
C3 C4 C5 120.2(3) . .
C14 C4 C5 119.5(3) 3_667 .
N2 C40 C3 110.6(3) . .
C3 C14 C4 119.7(3) . 3_667
C3 C14 C15 119.6(3) . .
C4 C14 C15 120.7(3) 3_667 .
O4 C41 N2 123.5(3) . .
O4 C41 C42 121.4(3) . .
N2 C41 C42 115.0(3) . .
N1 C5 C4 108.9(2) . .
O3 C6 N1 123.2(3) . .
O3 C6 C7 119.3(3) . .
N1 C6 C7 117.4(3) . .
C43 C42 C47 118.7(3) . .
C43 C42 C41 118.1(3) . .
C47 C42 C41 123.2(3) . .
N3 C15 C14 111.5(3) . .
C45 C46 C47 120.9(3) . .
C7 C12 C11 119.1(4) . .
C7 C12 C13 123.0(3) . .
C11 C12 C13 117.9(4) . .
C12 C7 C8 118.9(3) . .
C12 C7 C6 125.5(3) . .
C8 C7 C6 115.5(3) . .
C33 C32 N4 116.4(3) . .
C46 C47 C42 119.6(3) . .
C46 C47 C48 118.7(3) . .
C42 C47 C48 121.7(3) . .
C42 C43 C44 120.6(3) . .
N4 C36 C37 116.7(3) . .
N4 C28 C29 114.8(3) . .
C25 C24 N4 116.1(3) . .
C17 C18 C19 121.1(4) . .
C45 C44 C43 120.0(4) . .
O5 C16 N3 122.7(3) . .
O5 C16 C17 121.0(3) . .
N3 C16 C17 116.3(3) . .
C32 C33 C34 110.3(3) . .
C35 C34 C33 112.6(4) . .
C30 C29 C28 110.8(3) . .
C46 C45 C44 120.2(4) . .
C9 C8 C7 120.7(5) . .
C18 C17 C22 118.7(4) . .
C18 C17 C16 120.1(3) . .
C22 C17 C16 121.2(4) . .
C31 C30 C29 111.4(3) . .
C24 C25 C26 109.6(3) . .
C21 C22 C17 119.0(5) . .
C21 C22 C23 119.3(4) . .
C17 C22 C23 121.6(4) . .
C36 C37 C38 108.3(3) . .
C39 C38 C37 112.2(4) . .
F6 C48 F4 106.1(3) . .
F6 C48 F5 106.1(4) . .
F4 C48 F5 105.0(3) . .
F6 C48 C47 113.1(3) . .
F4 C48 C47 113.4(4) . .
F5 C48 C47 112.4(3) . .
C11 C10 C9 120.0(4) . .
C10 C11 C12 121.3(5) . .
C20 C21 C22 121.1(5) . .
C21 C20 C19 120.3(5) . .
F7 C13 F8 105.0(3) . .
F7 C13 F9 104.0(4) . .
F8 C13 F9 106.5(4) . .
F7 C13 C12 115.7(3) . .
F8 C13 C12 112.9(3) . .
F9 C13 C12 111.8(4) . .
C27 C26 C25 113.3(4) . .
C10 C9 C8 120.0(4) . .
C20 C19 C18 119.6(5) . .
F2 C23 F1 106.3(5) . .
F2 C23 F3 105.6(5) . .
F1 C23 F3 104.9(4) . .
F2 C23 C22 113.9(4) . .
F1 C23 C22 113.5(4) . .
F3 C23 C22 111.8(5) . .

loop_
_geom_bond_atom_site_label_1
_geom_bond_atom_site_label_2
_geom_bond_distance
_geom_bond_site_symmetry_2
O1 C1 1.239(4) .
O2 C1 1.260(4) .
C1 C2 1.517(5) .
F6 C48 1.334(5) .
F7 C13 1.322(5) .
F4 C48 1.345(5) .
F5 C48 1.346(5) .
F2 C23 1.325(6) .
F8 C13 1.323(5) .
F1 C23 1.341(6) .
F3 C23 1.345(5) .
F9 C13 1.327(5) .
O3 C6 1.236(4) .
O4 C41 1.229(4) .
O5 C16 1.235(5) .
N2 C41 1.337(4) .
N2 C40 1.458(4) .
N3 C16 1.330(4) .
N3 C15 1.455(4) .
N1 C6 1.322(4) .
N1 C5 1.466(4) .
N4 C24 1.510(5) .
N4 C36 1.514(5) .
N4 C28 1.523(4) .
N4 C32 1.523(5) .
C3 C14 1.393(4) .
C3 C4 1.397(4) .
C3 C40 1.511(4) .
C4 C14 1.397(4) 3_667
C4 C5 1.516(4) .
C14 C4 1.397(4) 3_667
C14 C15 1.516(4) .
C41 C42 1.501(5) .
C6 C7 1.509(5) .
C42 C43 1.385(5) .
C42 C47 1.404(5) .
C46 C45 1.367(6) .
C46 C47 1.391(5) .
C12 C7 1.391(6) .
C12 C11 1.395(6) .
C12 C13 1.470(6) .
C7 C8 1.395(5) .
C32 C33 1.500(6) .
C47 C48 1.485(6) .
C43 C44 1.396(5) .
C36 C37 1.516(5) .
C28 C29 1.524(5) .
C24 C25 1.504(6) .
C18 C17 1.383(6) .
C18 C19 1.383(6) .
C44 C45 1.369(6) .
C16 C17 1.511(5) .
C33 C34 1.525(6) .
C34 C35 1.515(7) .
C29 C30 1.522(5) .
C8 C9 1.381(6) .
C17 C22 1.408(5) .
C30 C31 1.511(6) .
C25 C26 1.512(6) .
C22 C21 1.390(7) .
C22 C23 1.498(8) .
C37 C38 1.531(5) .
C38 C39 1.518(6) .
C10 C11 1.361(7) .
C10 C9 1.372(8) .
C21 C20 1.365(9) .
C20 C19 1.375(8) .
C26 C27 1.493(7) .

loop_
_platon_squeeze_void_nr
_platon_squeeze_void_average_x
_platon_squeeze_void_average_y
_platon_squeeze_void_average_z
_platon_squeeze_void_volume
_platon_squeeze_void_count_electrons
_platon_squeeze_void_content
1 0.500 0.500 0.500 377 100 ' '
2 0.500 0.000 1.000 377 100 ' '
